data_4027897
loop_
_publ_author_name
'Simbarashe Ngwerume'
'William Lewis'
'Jason E. Camp'

_publ_contact_author_address
;
  School of Chemistry
  The University of Nottingham
  University Park
  Nottingham  NG7 2RD
  England UK
;
_publ_contact_author_email jason.camp@nottingham.ac.uk
_publ_contact_author_fax '0115 951 3563'
_publ_contact_author_name 'Jason E. Camp'
_publ_contact_author_phone '0115 84 68464'
_publ_section_title
;
 Development of a Gold-Multifaceted Catalysis Approach to the Synthesis of
 Highly Substituted Pyrroles: Mechanistic Insights via Huisgen
 Cycloaddition Studies
;
_journal_name_full 'Journal of Organic Chemistry'
_journal_page_first 920
_journal_page_last 934
_journal_paper_doi 10.1021/jo302349k
_journal_volume 78
_journal_year 2013
_chemical_formula_moiety 'C12 H12 N2 O5'
_chemical_formula_sum 'C12 H12 N2 O5'
_chemical_formula_weight 264.24
_chemical_name_systematic
; 
 ? 
;
_space_group_IT_number 2
_symmetry_cell_setting triclinic
_symmetry_space_group_name_Hall '-P 1'
_symmetry_space_group_name_H-M 'P -1'
_atom_sites_solution_hydrogens geom
_atom_sites_solution_primary iterative
_atom_sites_solution_secondary difmap
_audit_creation_method 'enCIFer editing of SHELXL-97 created file'
_cell_angle_alpha 64.786(14)
_cell_angle_beta 86.639(11)
_cell_angle_gamma 72.367(14)
_cell_formula_units_Z 4
_cell_length_a 10.9080(16)
_cell_length_b 11.3838(18)
_cell_length_c 11.6457(15)
_cell_measurement_reflns_used 4004
_cell_measurement_temperature 90(2)
_cell_measurement_theta_max 74.59
_cell_measurement_theta_min 4.21
_cell_volume 1242.7(4)
_computing_cell_refinement
;
CrysAlisPro, Agilent Technologies,
Version 1.171.35.19 (release 27-10-2011 CrysAlis171 .NET)
(compiled Oct 27 2011,15:02:11)
;
_computing_data_collection
;
CrysAlisPro, Agilent Technologies,
Version 1.171.35.19 (release 27-10-2011 CrysAlis171 .NET)
(compiled Oct 27 2011,15:02:11)
;
_computing_data_reduction
;
CrysAlisPro, Agilent Technologies,
Version 1.171.35.19 (release 27-10-2011 CrysAlis171 .NET)
(compiled Oct 27 2011,15:02:11)
;
_computing_molecular_graphics
;
  Olex2 1.2
  (compiled 2012.05.09 svn.r2324, GUI svn.r4230)
;
_computing_publication_material 'enCIFer(Allen et al.,2004);PLATON(Spek,2003)'
_computing_structure_refinement 'SHELXL97 (Sheldrick, 2008)'
_computing_structure_solution
;
  Olex2 1.2
  (compiled 2012.05.09 svn.r2324, GUI svn.r4230)
;
_diffrn_ambient_temperature 90(2)
_diffrn_detector_area_resol_mean 10.3613
_diffrn_measured_fraction_theta_full 0.988
_diffrn_measured_fraction_theta_max 0.944
_diffrn_measurement_device_type 'SuperNova, Single source at offset), Atlas'
_diffrn_measurement_method '\w scans'
_diffrn_radiation_monochromator mirror
_diffrn_radiation_source 'SuperNova (Cu) x-ray Source'
_diffrn_radiation_type 'Cu K\a'
_diffrn_radiation_wavelength 1.54184
_diffrn_reflns_av_R_equivalents 0.0307
_diffrn_reflns_av_sigmaI/netI 0.0310
_diffrn_reflns_limit_h_max 13
_diffrn_reflns_limit_h_min -13
_diffrn_reflns_limit_k_max 13
_diffrn_reflns_limit_k_min -14
_diffrn_reflns_limit_l_max 14
_diffrn_reflns_limit_l_min -9
_diffrn_reflns_number 8336
_diffrn_reflns_theta_full 67.50
_diffrn_reflns_theta_max 74.76
_diffrn_reflns_theta_min 4.21
_diffrn_standards_decay_% 0
_diffrn_standards_number 0
_exptl_absorpt_coefficient_mu 0.950
_exptl_absorpt_correction_T_max 1.696
_exptl_absorpt_correction_T_min 0.700
_exptl_absorpt_correction_type gaussian
_exptl_absorpt_process_details
;
CrysAlisPro, Agilent Technologies,
Version 1.171.35.19 (release 27-10-2011 CrysAlis171 .NET)
(compiled Oct 27 2011,15:02:11)
numerical absorption correction based on gaussian integration over
            a multifaceted crystal model
;
_exptl_crystal_colour colourless
_exptl_crystal_density_diffrn 1.412
_exptl_crystal_description block
_exptl_crystal_F_000 552
_exptl_crystal_size_max 0.5783
_exptl_crystal_size_mid 0.5240
_exptl_crystal_size_min 0.2545
_refine_diff_density_max 0.344
_refine_diff_density_min -0.348
_refine_diff_density_rms 0.053
_refine_ls_extinction_method none
_refine_ls_goodness_of_fit_ref 1.035
_refine_ls_hydrogen_treatment constr
_refine_ls_matrix_type full
_refine_ls_number_parameters 347
_refine_ls_number_reflns 4836
_refine_ls_number_restraints 0
_refine_ls_restrained_S_all 1.035
_refine_ls_R_factor_all 0.0512
_refine_ls_R_factor_gt 0.0452
_refine_ls_shift/su_max 0.000
_refine_ls_shift/su_mean 0.000
_refine_ls_structure_factor_coef Fsqd
_refine_ls_weighting_details 'calc w=1/[\s^2^(Fo^2^)+(0.0756P)^2^+0.4136P] where P=(Fo^2^+2Fc^2^)/3'
_refine_ls_weighting_scheme calc
_refine_ls_wR_factor_gt 0.1231
_refine_ls_wR_factor_ref 0.1301
_reflns_number_gt 4215
_reflns_number_total 4836
_reflns_threshold_expression I>2\s(I)
_cod_data_source_file jo302349k_si_002_4.cif
_cod_data_source_block 6bb
_cod_original_cell_volume 1242.7(3)
_cod_database_code 4027897
_nottingham_internal_coll_name SNJCCD
_nottingham_internal_coll_number 11171
_nottingham_internal_coll_client SN/JC
_nottingham_internal_coll_type custom
_nottingham_internal_coll_frame_time 3.0000
_nottingham_internal_coll_frame_width 2.0000
_nottingham_internal_coll_frame_method '\w scans'
_nottingham_internal_coll_user WL
_nottingham_internal_coll_date 7/2/2012
_nottingham_internal_process_user WL
_nottingham_internal_process_date 09/02/2012
_nottingham_internal_solution_user wl
_nottingham_internal_solution_date 9/2/2012
_nottingham_internal_refinement_user wl
_nottingham_internal_refinement_date 4/7/2012
_nottingham_internal_validation_user wl
_nottingham_internal_validation_date 4/7/2012
_nottingham_internal_archive_date 4/7/2012

loop_
_symmetry_equiv_pos_as_xyz
'x, y, z'
'-x, -y, -z'

loop_
_atom_site_label
_atom_site_type_symbol
_atom_site_fract_x
_atom_site_fract_y
_atom_site_fract_z
_atom_site_U_iso_or_equiv
_atom_site_adp_type
_atom_site_occupancy
_atom_site_symmetry_multiplicity
_atom_site_calc_flag
_atom_site_refinement_flags
C1 C 0.18119(14) 0.38451(16) 0.71876(14) 0.0211(3) Uani 1 1 d .
N2 N 0.29612(12) 0.31012(14) 0.76825(13) 0.0238(3) Uani 1 1 d .
O3 O 0.38910(10) 0.36037(12) 0.68655(11) 0.0257(3) Uani 1 1 d .
C4 C 0.50953(15) 0.27416(17) 0.73567(16) 0.0237(3) Uani 1 1 d .
H4 H 0.5212 0.1976 0.8159 0.028 Uiso 1 1 calc R
C5 C 0.61111(15) 0.29715(17) 0.67117(16) 0.0262(3) Uani 1 1 d .
H5 H 0.6010 0.3774 0.5942 0.031 Uiso 1 1 calc R
C6 C 0.73867(14) 0.19695(16) 0.72064(15) 0.0228(3) Uani 1 1 d .
O7 O 0.76511(11) 0.09969(12) 0.82476(11) 0.0288(3) Uani 1 1 d .
O8 O 0.82462(10) 0.22491(12) 0.63391(11) 0.0282(3) Uani 1 1 d .
C9 C 0.95188(16) 0.12930(18) 0.66856(17) 0.0315(4) Uani 1 1 d .
H9A H 0.9915 0.1324 0.7402 0.047 Uiso 1 1 calc R
H9B H 1.0043 0.1529 0.5958 0.047 Uiso 1 1 calc R
H9C H 0.9469 0.0372 0.6934 0.047 Uiso 1 1 calc R
C10 C 0.14931(15) 0.50821(17) 0.59291(15) 0.0279(4) Uani 1 1 d .
H10A H 0.1361 0.4819 0.5258 0.042 Uiso 1 1 calc R
H10B H 0.2206 0.5475 0.5742 0.042 Uiso 1 1 calc R
H10C H 0.0704 0.5760 0.5967 0.042 Uiso 1 1 calc R
C11 C 0.07752(14) 0.33819(16) 0.79724(14) 0.0201(3) Uani 1 1 d .
C12 C -0.05072(14) 0.41974(16) 0.76342(14) 0.0214(3) Uani 1 1 d .
H12 H -0.0715 0.5051 0.6905 0.026 Uiso 1 1 calc R
C13 C -0.14867(14) 0.37763(16) 0.83517(15) 0.0219(3) Uani 1 1 d .
H13 H -0.2362 0.4329 0.8120 0.026 Uiso 1 1 calc R
C14 C -0.11523(14) 0.25313(16) 0.94115(14) 0.0209(3) Uani 1 1 d .
C15 C 0.01109(15) 0.16926(16) 0.97806(15) 0.0230(3) Uani 1 1 d .
H15 H 0.0310 0.0843 1.0513 0.028 Uiso 1 1 calc R
C16 C 0.10767(14) 0.21233(16) 0.90548(15) 0.0222(3) Uani 1 1 d .
H16 H 0.1950 0.1563 0.9291 0.027 Uiso 1 1 calc R
N17 N -0.21860(12) 0.20851(14) 1.01716(13) 0.0246(3) Uani 1 1 d .
O18 O -0.18866(11) 0.09678(13) 1.11005(11) 0.0326(3) Uani 1 1 d .
O19 O -0.32988(11) 0.28527(13) 0.98519(12) 0.0320(3) Uani 1 1 d .
C21 C 0.30240(14) 0.21262(16) 0.17895(14) 0.0206(3) Uani 1 1 d .
N22 N 0.18814(12) 0.21845(13) 0.21332(13) 0.0235(3) Uani 1 1 d .
O23 O 0.09718(10) 0.34076(11) 0.12472(10) 0.0237(2) Uani 1 1 d .
C24 C -0.02505(14) 0.34685(16) 0.15803(15) 0.0227(3) Uani 1 1 d .
H24 H -0.0918 0.4240 0.1026 0.027 Uiso 1 1 calc R
C25 C -0.06212(15) 0.25697(16) 0.25962(15) 0.0240(3) Uani 1 1 d .
H25 H 0.0021 0.1800 0.3187 0.029 Uiso 1 1 calc R
C26 C -0.19796(15) 0.27218(16) 0.28380(15) 0.0242(3) Uani 1 1 d .
O27 O -0.23444(12) 0.19027(13) 0.37268(12) 0.0338(3) Uani 1 1 d .
O28 O -0.27884(10) 0.38884(12) 0.19652(12) 0.0306(3) Uani 1 1 d .
C29 C -0.41395(16) 0.40832(19) 0.21662(19) 0.0340(4) Uani 1 1 d .
H29A H -0.4309 0.4171 0.2966 0.051 Uiso 1 1 calc R
H29B H -0.4368 0.3297 0.2210 0.051 Uiso 1 1 calc R
H29C H -0.4659 0.4914 0.1459 0.051 Uiso 1 1 calc R
C30 C 0.33478(15) 0.32007(18) 0.06267(16) 0.0284(4) Uani 1 1 d .
H30A H 0.2994 0.4089 0.0652 0.043 Uiso 1 1 calc R
H30B H 0.2973 0.3237 -0.0137 0.043 Uiso 1 1 calc R
H30C H 0.4287 0.2978 0.0605 0.043 Uiso 1 1 calc R
C31 C 0.40449(14) 0.08855(16) 0.26671(14) 0.0208(3) Uani 1 1 d .
C32 C 0.53311(15) 0.06428(16) 0.23844(15) 0.0237(3) Uani 1 1 d .
H32 H 0.5556 0.1254 0.1609 0.028 Uiso 1 1 calc R
C33 C 0.62902(15) -0.04848(16) 0.32257(15) 0.0242(3) Uani 1 1 d .
H33 H 0.7170 -0.0642 0.3042 0.029 Uiso 1 1 calc R
C34 C 0.59308(14) -0.13691(15) 0.43346(15) 0.0215(3) Uani 1 1 d .
C35 C 0.46617(14) -0.11850(16) 0.46384(15) 0.0217(3) Uani 1 1 d .
H35 H 0.4441 -0.1821 0.5400 0.026 Uiso 1 1 calc R
C36 C 0.37220(14) -0.00460(16) 0.38000(15) 0.0220(3) Uani 1 1 d .
H36 H 0.2846 0.0107 0.3995 0.026 Uiso 1 1 calc R
N37 N 0.69385(12) -0.25515(14) 0.52406(13) 0.0243(3) Uani 1 1 d .
O38 O 0.66033(12) -0.33925(12) 0.61747(12) 0.0345(3) Uani 1 1 d .
O39 O 0.80727(11) -0.26486(12) 0.50291(12) 0.0309(3) Uani 1 1 d .

loop_
_atom_site_aniso_label
_atom_site_aniso_U_11
_atom_site_aniso_U_22
_atom_site_aniso_U_33
_atom_site_aniso_U_23
_atom_site_aniso_U_13
_atom_site_aniso_U_12
C1 0.0200(7) 0.0227(8) 0.0204(7) -0.0082(6) 0.0008(6) -0.0077(6)
N2 0.0199(6) 0.0280(7) 0.0242(7) -0.0097(6) 0.0046(5) -0.0114(5)
O3 0.0176(5) 0.0280(6) 0.0265(6) -0.0064(5) 0.0032(4) -0.0082(4)
C4 0.0206(7) 0.0251(8) 0.0252(8) -0.0096(7) -0.0004(6) -0.0080(6)
C5 0.0219(8) 0.0258(8) 0.0259(8) -0.0059(7) -0.0004(6) -0.0081(6)
C6 0.0207(7) 0.0244(8) 0.0249(8) -0.0096(7) 0.0003(6) -0.0099(6)
O7 0.0237(6) 0.0286(6) 0.0271(6) -0.0047(5) -0.0001(5) -0.0089(5)
O8 0.0208(5) 0.0300(6) 0.0261(6) -0.0060(5) 0.0031(4) -0.0063(5)
C9 0.0230(8) 0.0323(9) 0.0325(9) -0.0102(8) 0.0035(7) -0.0051(7)
C10 0.0223(8) 0.0298(9) 0.0231(8) -0.0038(7) 0.0030(6) -0.0078(6)
C11 0.0200(7) 0.0224(8) 0.0196(7) -0.0095(6) 0.0009(6) -0.0078(6)
C12 0.0222(7) 0.0210(7) 0.0189(7) -0.0062(6) 0.0011(6) -0.0073(6)
C13 0.0190(7) 0.0223(8) 0.0221(8) -0.0082(6) 0.0007(6) -0.0048(6)
C14 0.0202(7) 0.0237(8) 0.0192(7) -0.0085(6) 0.0034(6) -0.0087(6)
C15 0.0229(7) 0.0230(8) 0.0203(7) -0.0056(6) 0.0002(6) -0.0086(6)
C16 0.0178(7) 0.0229(8) 0.0229(8) -0.0071(6) -0.0010(6) -0.0055(6)
N17 0.0214(6) 0.0288(7) 0.0220(7) -0.0089(6) 0.0044(5) -0.0091(5)
O18 0.0275(6) 0.0319(7) 0.0253(6) 0.0004(5) 0.0035(5) -0.0107(5)
O19 0.0195(5) 0.0342(7) 0.0323(7) -0.0083(5) 0.0075(5) -0.0045(5)
C21 0.0215(7) 0.0211(7) 0.0171(7) -0.0070(6) 0.0008(6) -0.0051(6)
N22 0.0209(6) 0.0186(6) 0.0221(7) -0.0034(5) 0.0002(5) -0.0015(5)
O23 0.0189(5) 0.0206(5) 0.0228(6) -0.0028(4) 0.0014(4) -0.0035(4)
C24 0.0193(7) 0.0221(8) 0.0244(8) -0.0089(6) 0.0013(6) -0.0048(6)
C25 0.0229(8) 0.0216(8) 0.0233(8) -0.0074(6) 0.0011(6) -0.0045(6)
C26 0.0243(8) 0.0246(8) 0.0239(8) -0.0099(7) 0.0029(6) -0.0084(6)
O27 0.0298(6) 0.0319(7) 0.0301(6) -0.0036(5) 0.0077(5) -0.0120(5)
O28 0.0197(6) 0.0269(6) 0.0334(7) -0.0018(5) 0.0018(5) -0.0078(5)
C29 0.0207(8) 0.0321(9) 0.0395(10) -0.0055(8) 0.0037(7) -0.0101(7)
C30 0.0213(7) 0.0299(9) 0.0232(8) -0.0016(7) 0.0003(6) -0.0076(6)
C31 0.0222(7) 0.0206(7) 0.0190(7) -0.0078(6) 0.0017(6) -0.0067(6)
C32 0.0239(8) 0.0230(8) 0.0194(8) -0.0047(6) 0.0053(6) -0.0081(6)
C33 0.0199(7) 0.0238(8) 0.0256(8) -0.0089(7) 0.0046(6) -0.0054(6)
C34 0.0199(7) 0.0199(7) 0.0214(8) -0.0071(6) -0.0001(6) -0.0039(6)
C35 0.0219(7) 0.0220(8) 0.0199(7) -0.0066(6) 0.0031(6) -0.0088(6)
C36 0.0188(7) 0.0247(8) 0.0222(8) -0.0088(6) 0.0026(6) -0.0082(6)
N37 0.0211(6) 0.0223(7) 0.0242(7) -0.0066(6) 0.0016(5) -0.0044(5)
O38 0.0275(6) 0.0266(6) 0.0308(7) 0.0032(5) 0.0026(5) -0.0064(5)
O39 0.0178(5) 0.0305(6) 0.0341(7) -0.0068(5) 0.0023(5) -0.0040(5)

loop_
_atom_type_symbol
_atom_type_description
_atom_type_scat_dispersion_real
_atom_type_scat_dispersion_imag
_atom_type_scat_source
C C 0.0181 0.0091 'International Tables Vol C Tables 4.2.6.8 and 6.1.1.4'
H H 0.0000 0.0000 'International Tables Vol C Tables 4.2.6.8 and 6.1.1.4'
N N 0.0311 0.0180 'International Tables Vol C Tables 4.2.6.8 and 6.1.1.4'
O O 0.0492 0.0322 'International Tables Vol C Tables 4.2.6.8 and 6.1.1.4'

loop_
_geom_angle_atom_site_label_1
_geom_angle_atom_site_label_2
_geom_angle_atom_site_label_3
_geom_angle
N2 C1 C11 114.22(14)
N2 C1 C10 124.59(14)
C11 C1 C10 121.19(13)
C1 N2 O3 110.59(13)
C4 O3 N2 109.62(12)
C5 C4 O3 119.89(15)
C5 C4 H4 120.1
O3 C4 H4 120.1
C4 C5 C6 118.97(15)
C4 C5 H5 120.5
C6 C5 H5 120.5
O7 C6 O8 123.59(14)
O7 C6 C5 125.87(15)
O8 C6 C5 110.54(14)
C6 O8 C9 115.80(13)
O8 C9 H9A 109.5
O8 C9 H9B 109.5
H9A C9 H9B 109.5
O8 C9 H9C 109.5
H9A C9 H9C 109.5
H9B C9 H9C 109.5
C1 C10 H10A 109.5
C1 C10 H10B 109.5
H10A C10 H10B 109.5
C1 C10 H10C 109.5
H10A C10 H10C 109.5
H10B C10 H10C 109.5
C12 C11 C16 119.34(14)
C12 C11 C1 120.03(14)
C16 C11 C1 120.63(13)
C13 C12 C11 120.74(14)
C13 C12 H12 119.6
C11 C12 H12 119.6
C14 C13 C12 118.25(14)
C14 C13 H13 120.9
C12 C13 H13 120.9
C13 C14 C15 122.75(14)
C13 C14 N17 118.33(14)
C15 C14 N17 118.92(14)
C14 C15 C16 118.38(15)
C14 C15 H15 120.8
C16 C15 H15 120.8
C15 C16 C11 120.53(14)
C15 C16 H16 119.7
C11 C16 H16 119.7
O19 N17 O18 123.62(14)
O19 N17 C14 118.28(13)
O18 N17 C14 118.10(13)
N22 C21 C31 114.05(14)
N22 C21 C30 124.25(14)
C31 C21 C30 121.70(13)
C21 N22 O23 110.19(12)
C24 O23 N22 110.95(11)
C25 C24 O23 127.37(15)
C25 C24 H24 116.3
O23 C24 H24 116.3
C24 C25 C26 122.54(15)
C24 C25 H25 118.7
C26 C25 H25 118.7
O27 C26 O28 123.20(15)
O27 C26 C25 123.95(15)
O28 C26 C25 112.84(14)
C26 O28 C29 114.81(13)
O28 C29 H29A 109.5
O28 C29 H29B 109.5
H29A C29 H29B 109.5
O28 C29 H29C 109.5
H29A C29 H29C 109.5
H29B C29 H29C 109.5
C21 C30 H30A 109.5
C21 C30 H30B 109.5
H30A C30 H30B 109.5
C21 C30 H30C 109.5
H30A C30 H30C 109.5
H30B C30 H30C 109.5
C32 C31 C36 119.00(14)
C32 C31 C21 120.72(14)
C36 C31 C21 120.28(14)
C33 C32 C31 120.76(15)
C33 C32 H32 119.6
C31 C32 H32 119.6
C34 C33 C32 118.30(14)
C34 C33 H33 120.9
C32 C33 H33 120.9
C33 C34 C35 122.84(14)
C33 C34 N37 118.77(13)
C35 C34 N37 118.39(14)
C34 C35 C36 118.09(15)
C34 C35 H35 121.0
C36 C35 H35 121.0
C35 C36 C31 120.98(14)
C35 C36 H36 119.5
C31 C36 H36 119.5
O39 N37 O38 123.24(13)
O39 N37 C34 118.43(13)
O38 N37 C34 118.33(13)

loop_
_geom_bond_atom_site_label_1
_geom_bond_atom_site_label_2
_geom_bond_distance
C1 N2 1.283(2)
C1 C11 1.491(2)
C1 C10 1.502(2)
N2 O3 1.4269(17)
O3 C4 1.3582(19)
C4 C5 1.331(2)
C4 H4 0.9500
C5 C6 1.463(2)
C5 H5 0.9500
C6 O7 1.218(2)
C6 O8 1.3403(19)
O8 C9 1.432(2)
C9 H9A 0.9800
C9 H9B 0.9800
C9 H9C 0.9800
C10 H10A 0.9800
C10 H10B 0.9800
C10 H10C 0.9800
C11 C12 1.393(2)
C11 C16 1.405(2)
C12 C13 1.391(2)
C12 H12 0.9500
C13 C14 1.384(2)
C13 H13 0.9500
C14 C15 1.385(2)
C14 N17 1.470(2)
C15 C16 1.386(2)
C15 H15 0.9500
C16 H16 0.9500
N17 O19 1.2283(18)
N17 O18 1.2297(18)
C21 N22 1.278(2)
C21 C31 1.493(2)
C21 C30 1.500(2)
N22 O23 1.4306(16)
O23 C24 1.3561(18)
C24 C25 1.332(2)
C24 H24 0.9500
C25 C26 1.464(2)
C25 H25 0.9500
C26 O27 1.206(2)
C26 O28 1.349(2)
O28 C29 1.4428(19)
C29 H29A 0.9800
C29 H29B 0.9800
C29 H29C 0.9800
C30 H30A 0.9800
C30 H30B 0.9800
C30 H30C 0.9800
C31 C32 1.393(2)
C31 C36 1.403(2)
C32 C33 1.392(2)
C32 H32 0.9500
C33 C34 1.381(2)
C33 H33 0.9500
C34 C35 1.384(2)
C34 N37 1.4707(19)
C35 C36 1.385(2)
C35 H35 0.9500
C36 H36 0.9500
N37 O39 1.2280(18)
N37 O38 1.2295(18)

loop_
_geom_torsion_atom_site_label_1
_geom_torsion_atom_site_label_2
_geom_torsion_atom_site_label_3
_geom_torsion_atom_site_label_4
_geom_torsion
C11 C1 N2 O3 179.26(11)
C10 C1 N2 O3 -0.6(2)
C1 N2 O3 C4 -175.12(13)
N2 O3 C4 C5 176.23(14)
O3 C4 C5 C6 -174.93(13)
C4 C5 C6 O7 -9.2(3)
C4 C5 C6 O8 169.66(14)
O7 C6 O8 C9 2.3(2)
C5 C6 O8 C9 -176.61(13)
N2 C1 C11 C12 171.22(14)
C10 C1 C11 C12 -8.9(2)
N2 C1 C11 C16 -8.9(2)
C10 C1 C11 C16 170.98(15)
C16 C11 C12 C13 -0.3(2)
C1 C11 C12 C13 179.60(13)
C11 C12 C13 C14 0.3(2)
C12 C13 C14 C15 -0.2(2)
C12 C13 C14 N17 179.95(13)
C13 C14 C15 C16 0.0(2)
N17 C14 C15 C16 179.88(13)
C14 C15 C16 C11 0.0(2)
C12 C11 C16 C15 0.1(2)
C1 C11 C16 C15 -179.78(13)
C13 C14 N17 O19 -1.8(2)
C15 C14 N17 O19 178.28(14)
C13 C14 N17 O18 178.82(14)
C15 C14 N17 O18 -1.1(2)
C31 C21 N22 O23 179.45(11)
C30 C21 N22 O23 0.4(2)
C21 N22 O23 C24 178.42(12)
N22 O23 C24 C25 1.7(2)
O23 C24 C25 C26 -178.00(14)
C24 C25 C26 O27 177.51(16)
C24 C25 C26 O28 -3.1(2)
O27 C26 O28 C29 -0.6(2)
C25 C26 O28 C29 -179.93(14)
N22 C21 C31 C32 176.65(14)
C30 C21 C31 C32 -4.3(2)
N22 C21 C31 C36 -4.2(2)
C30 C21 C31 C36 174.88(14)
C36 C31 C32 C33 -1.7(2)
C21 C31 C32 C33 177.46(14)
C31 C32 C33 C34 1.2(2)
C32 C33 C34 C35 0.4(2)
C32 C33 C34 N37 -178.99(14)
C33 C34 C35 C36 -1.4(2)
N37 C34 C35 C36 178.00(13)
C34 C35 C36 C31 0.8(2)
C32 C31 C36 C35 0.7(2)
C21 C31 C36 C35 -178.48(14)
C33 C34 N37 O39 5.9(2)
C35 C34 N37 O39 -173.46(14)
C33 C34 N37 O38 -174.25(14)
C35 C34 N37 O38 6.4(2)
